data_1534577
loop_
_publ_author_name
'Anderson, J.S.'
'Bevan, D.J.M.'
'Hutchinson, J.L.'
'Cheetham, A.K.'
'von Dreele, R.B.'
'Straehle, J.'

_publ_section_title
;
 The structure of germanium niobium oxide, an inherently
 non-stoichiometric block structure
;
_journal_name_full
;
Proceedings of the Royal Society of London, Series A: Mathematical and 
Physical Sciences (76,1906-)
;
_journal_page_first 139
_journal_page_last 156
_journal_volume 346
_journal_year 1975
_chemical_formula_sum 'Ge Nb19.144 O50'
_space_group_IT_number 87
_symmetry_space_group_name_Hall '-I 4'
_symmetry_space_group_name_H-M 'I 4/m'
_cell_angle_alpha 90
_cell_angle_beta 90
_cell_angle_gamma 90
_cell_formula_units_Z 1
_cell_length_a 15.736
_cell_length_b 15.736
_cell_length_c 3.827
_cell_volume 947.648
_citation_journal_id_ASTM PRLAAZ
_cod_data_source_file Anderson_PRLAAZ_1975_1565.cif
_cod_data_source_block Ge1Nb19.144O50
_cod_original_cell_volume 947.6482
_cod_original_formula_sum 'Ge1 Nb19.144 O50'
_cod_database_code 1534577

loop_
_symmetry_equiv_pos_as_xyz
x,y,z
-y,x,z
-x,-y,z
y,-x,z
-x,-y,-z
y,-x,-z
x,y,-z
-y,x,-z
x+1/2,y+1/2,z+1/2
-y+1/2,x+1/2,z+1/2
-x+1/2,-y+1/2,z+1/2
y+1/2,-x+1/2,z+1/2
-x+1/2,-y+1/2,-z+1/2
y+1/2,-x+1/2,-z+1/2
x+1/2,y+1/2,-z+1/2
-y+1/2,x+1/2,-z+1/2

loop_
_atom_site_label
_atom_site_type_symbol
_atom_site_fract_x
_atom_site_fract_y
_atom_site_fract_z
_atom_site_occupancy
_atom_site_U_iso_or_equiv
Ge1 Ge+4 0 0.5 0.25 0.25 0.0
O3 O-2 0.1172 0.0495 0 1 0.0
O2 O-2 0.2493 0.3883 0 1 0.0
O5 O-2 0.0135 0.2814 0 1 0.0
Nb1 Nb+5 0 0.5 0.25 0.124 0.0
O1 O-2 0 0 0.5 1 0.0
O7 O-2 -0.1595 0.3513 0 1 0.0
Nb4 Nb+5 0.11748 0.32574 0 1 0.0
Nb3 Nb+5 0.21828 0.10546 0 1 0.0
Nb5 Nb+5 -0.03003 0.44367 0 0.081 0.0
O4 O-2 0.1758 0.2156 0 1 0.0
Nb2 Nb+5 0 0 0 1 0.0
O6 O-2 0.078 0.4454 0 1 0.0
